data_4339641
loop_
_publ_author_name
'Chakravarty, Manab'
'Suresh, R. Rama'
'Swamy, K. C. Kumara'

_publ_section_title
;
 Molecularly nonstoichiometric crystals in phosphorus compounds.
;
_journal_issue 23
_journal_name_full 'Inorganic chemistry'
_journal_page_first 9819
_journal_page_last 9826
_journal_paper_doi 10.1021/ic701173x
_journal_volume 46
_journal_year 2007
_chemical_formula_sum 'C25 H36 N O2.7 P'
_chemical_formula_weight 424.72
_chemical_name_systematic
; 
 ? 
;
_space_group_IT_number 62
_symmetry_cell_setting orthorhombic
_symmetry_space_group_name_Hall '-P 2ac 2n'
_symmetry_space_group_name_H-M 'P n m a'
_atom_sites_solution_hydrogens geom
_atom_sites_solution_primary direct
_atom_sites_solution_secondary difmap
_audit_creation_method SHELXL-97
_cell_angle_alpha 90.00
_cell_angle_beta 90.00
_cell_angle_gamma 90.00
_cell_formula_units_Z 4
_cell_length_a 13.4052(9)
_cell_length_b 23.0540(16)
_cell_length_c 7.9639(6)
_cell_measurement_reflns_used 5592
_cell_measurement_temperature 293(2)
_cell_measurement_theta_max 23.70
_cell_measurement_theta_min 2.71
_cell_volume 2461.2(3)
_computing_cell_refinement 'Bruker SMART'
_computing_data_collection 'Bruker SMART'
_computing_data_reduction 'Bruker SAINT'
_computing_molecular_graphics 'Bruker SHELXTL'
_computing_publication_material 'Bruker SHELXTL'
_computing_structure_refinement 'SHELXL-97 (Sheldrick, 1997)'
_computing_structure_solution 'SHELXS-97 (Sheldrick, 1990)'
_diffrn_ambient_temperature 293(2)
_diffrn_measured_fraction_theta_full 1.000
_diffrn_measured_fraction_theta_max 1.000
_diffrn_measurement_device_type 'CCD area detector'
_diffrn_measurement_method 'phi and omega scans'
_diffrn_radiation_monochromator graphite
_diffrn_radiation_source 'fine-focus sealed tube'
_diffrn_radiation_type MoK\a
_diffrn_radiation_wavelength 0.71073
_diffrn_reflns_av_R_equivalents 0.0564
_diffrn_reflns_av_sigmaI/netI 0.0265
_diffrn_reflns_limit_h_max 15
_diffrn_reflns_limit_h_min -15
_diffrn_reflns_limit_k_max 27
_diffrn_reflns_limit_k_min -27
_diffrn_reflns_limit_l_max 9
_diffrn_reflns_limit_l_min -9
_diffrn_reflns_number 22021
_diffrn_reflns_theta_full 25.02
_diffrn_reflns_theta_max 25.02
_diffrn_reflns_theta_min 1.77
_exptl_absorpt_coefficient_mu 0.134
_exptl_absorpt_correction_T_max 0.987
_exptl_absorpt_correction_T_min 0.974
_exptl_absorpt_correction_type empirical
_exptl_absorpt_process_details 'Bruker AXS SADABS program'
_exptl_crystal_colour colorless
_exptl_crystal_density_diffrn 1.146
_exptl_crystal_density_method 'not measured'
_exptl_crystal_description needles
_exptl_crystal_F_000 919
_exptl_crystal_size_max 0.21
_exptl_crystal_size_mid 0.16
_exptl_crystal_size_min 0.10
_refine_diff_density_max 0.336
_refine_diff_density_min -0.166
_refine_diff_density_rms 0.047
_refine_ls_extinction_method none
_refine_ls_goodness_of_fit_ref 1.078
_refine_ls_hydrogen_treatment constr
_refine_ls_matrix_type full
_refine_ls_number_parameters 157
_refine_ls_number_reflns 2229
_refine_ls_number_restraints 0
_refine_ls_restrained_S_all 1.078
_refine_ls_R_factor_all 0.0866
_refine_ls_R_factor_gt 0.0653
_refine_ls_shift/su_max 0.000
_refine_ls_shift/su_mean 0.000
_refine_ls_structure_factor_coef Fsqd
_refine_ls_weighting_details 'calc w=1/[\s^2^(Fo^2^)+(0.0849P)^2^+0.8870P] where P=(Fo^2^+2Fc^2^)/3'
_refine_ls_weighting_scheme calc
_refine_ls_wR_factor_gt 0.1559
_refine_ls_wR_factor_ref 0.1673
_reflns_number_gt 1673
_reflns_number_total 2229
_reflns_threshold_expression >2sigma(I)
_cod_data_source_file ic701173x.cif
_cod_data_source_block crystal11+13
_cod_original_sg_symbol_H-M Pnma
_cod_original_formula_sum 'C25 H36 N O2.70 P'
_cod_database_code 4339641

loop_
_symmetry_equiv_pos_as_xyz
'x, y, z'
'-x+1/2, -y, z+1/2'
'-x, y+1/2, -z'
'x+1/2, -y+1/2, -z+1/2'
'-x, -y, -z'
'x-1/2, y, -z-1/2'
'x, -y-1/2, z'
'-x-1/2, y-1/2, z-1/2'

loop_
_atom_site_label
_atom_site_type_symbol
_atom_site_fract_x
_atom_site_fract_y
_atom_site_fract_z
_atom_site_U_iso_or_equiv
_atom_site_adp_type
_atom_site_occupancy
_atom_site_symmetry_multiplicity
_atom_site_calc_flag
_atom_site_refinement_flags
_atom_site_disorder_assembly
_atom_site_disorder_group
P P 0.17050(7) 0.2500 0.29505(12) 0.0438(3) Uani 1 2 d S . .
O1 O 0.16516(13) 0.19450(7) 0.4184(2) 0.0517(5) Uani 1 1 d . . .
O2 O 0.2473(3) 0.2500 0.1754(5) 0.0559(10) Uani 0.70 2 d SP . .
N N 0.0592(2) 0.2500 0.2199(5) 0.0679(10) Uani 1 2 d S . .
C1 C 0.24859(19) 0.16918(11) 0.4948(3) 0.0478(7) Uani 1 1 d . . .
C2 C 0.2842(2) 0.19536(11) 0.6391(3) 0.0512(7) Uani 1 1 d . . .
C3 C 0.3652(2) 0.17106(13) 0.7193(4) 0.0646(8) Uani 1 1 d . . .
H3 H 0.3898 0.1885 0.8161 0.078 Uiso 1 1 calc R . .
C4 C 0.4105(3) 0.12176(14) 0.6599(4) 0.0712(9) Uani 1 1 d . . .
C5 C 0.3708(2) 0.09633(13) 0.5185(4) 0.0649(8) Uani 1 1 d . . .
H5 H 0.4015 0.0630 0.4780 0.078 Uiso 1 1 calc R . .
C6 C 0.2884(2) 0.11697(11) 0.4323(3) 0.0529(7) Uani 1 1 d . . .
C7 C 0.2369(3) 0.2500 0.7087(5) 0.0588(11) Uani 1 2 d S . .
H7A H 0.2434 0.2500 0.8300 0.071 Uiso 1 2 calc SR . .
H7B H 0.1663 0.2500 0.6818 0.071 Uiso 1 2 calc SR . .
C8 C 0.5013(3) 0.09656(19) 0.7459(6) 0.1141(15) Uani 1 1 d . . .
H8A H 0.5606 0.1123 0.6958 0.171 Uiso 1 1 calc R . .
H8B H 0.5012 0.0551 0.7334 0.171 Uiso 1 1 calc R . .
H8C H 0.4998 0.1063 0.8631 0.171 Uiso 1 1 calc R . .
C9 C 0.2455(2) 0.08365(12) 0.2818(4) 0.0613(8) Uani 1 1 d . . .
C10 C 0.2919(4) 0.02284(15) 0.2666(5) 0.1053(15) Uani 1 1 d . . .
H10A H 0.2846 0.0026 0.3712 0.158 Uiso 1 1 calc R . .
H10B H 0.3614 0.0263 0.2397 0.158 Uiso 1 1 calc R . .
H10C H 0.2585 0.0016 0.1793 0.158 Uiso 1 1 calc R . .
C11 C 0.2686(4) 0.11452(16) 0.1185(4) 0.0980(14) Uani 1 1 d . . .
H11A H 0.2425 0.0924 0.0262 0.147 Uiso 1 1 calc R . .
H11B H 0.3396 0.1184 0.1063 0.147 Uiso 1 1 calc R . .
H11C H 0.2385 0.1523 0.1194 0.147 Uiso 1 1 calc R . .
C12 C 0.1339(3) 0.0745(2) 0.3016(6) 0.1144(16) Uani 1 1 d . . .
H12A H 0.1008 0.1114 0.3040 0.172 Uiso 1 1 calc R . .
H12B H 0.1210 0.0542 0.4045 0.172 Uiso 1 1 calc R . .
H12C H 0.1092 0.0521 0.2087 0.172 Uiso 1 1 calc R . .
C13 C 0.0377(5) 0.2688(3) 0.0572(9) 0.098(3) Uani 0.50 1 d P A -1
H13A H 0.0987 0.2739 -0.0039 0.147 Uiso 0.50 1 calc PR A -1
H13B H 0.0023 0.3049 0.0621 0.147 Uiso 0.50 1 calc PR A -1
H13C H -0.0029 0.2403 0.0016 0.147 Uiso 0.50 1 calc PR A -1
C14 C -0.0285(5) 0.2345(6) 0.3248(11) 0.115(6) Uani 0.50 1 d P A -1
H14A H -0.0432 0.1940 0.3112 0.172 Uiso 0.50 1 calc PR A -1
H14B H -0.0850 0.2571 0.2905 0.172 Uiso 0.50 1 calc PR A -1
H14C H -0.0138 0.2423 0.4406 0.172 Uiso 0.50 1 calc PR A -1

loop_
_atom_site_aniso_label
_atom_site_aniso_U_11
_atom_site_aniso_U_22
_atom_site_aniso_U_33
_atom_site_aniso_U_23
_atom_site_aniso_U_13
_atom_site_aniso_U_12
P 0.0420(6) 0.0446(6) 0.0449(6) 0.000 0.0013(4) 0.000
O1 0.0540(11) 0.0478(11) 0.0533(11) 0.0026(9) 0.0021(9) -0.0046(8)
O2 0.048(2) 0.059(2) 0.061(2) 0.000 0.0038(18) 0.000
N 0.044(2) 0.084(3) 0.076(3) 0.000 -0.0074(18) 0.000
C1 0.0577(16) 0.0430(15) 0.0426(15) 0.0109(12) 0.0064(12) -0.0031(12)
C2 0.0693(18) 0.0487(16) 0.0356(14) 0.0079(12) 0.0084(13) -0.0040(13)
C3 0.093(2) 0.0538(18) 0.0469(17) 0.0100(14) -0.0129(16) -0.0073(16)
C4 0.089(2) 0.061(2) 0.064(2) 0.0136(17) -0.0148(18) 0.0085(16)
C5 0.087(2) 0.0443(15) 0.064(2) 0.0073(15) 0.0027(17) 0.0116(15)
C6 0.0710(18) 0.0402(15) 0.0475(15) 0.0068(13) 0.0079(14) -0.0026(13)
C7 0.084(3) 0.059(3) 0.033(2) 0.000 0.012(2) 0.000
C8 0.125(4) 0.099(3) 0.118(3) 0.010(3) -0.045(3) 0.030(3)
C9 0.091(2) 0.0411(16) 0.0520(17) 0.0024(13) 0.0023(16) -0.0008(14)
C10 0.182(4) 0.048(2) 0.085(3) -0.0079(19) -0.015(3) 0.021(2)
C11 0.179(4) 0.065(2) 0.0499(19) 0.0020(17) 0.003(2) -0.012(2)
C12 0.110(3) 0.105(3) 0.128(4) -0.045(3) -0.002(3) -0.026(3)
C13 0.078(4) 0.113(9) 0.103(5) 0.006(4) -0.039(4) 0.014(4)
C14 0.046(3) 0.137(17) 0.161(7) 0.012(7) 0.018(4) 0.000(4)

loop_
_atom_type_symbol
_atom_type_description
_atom_type_scat_dispersion_real
_atom_type_scat_dispersion_imag
_atom_type_scat_source
C C 0.0033 0.0016 'International Tables Vol C Tables 4.2.6.8 and 6.1.1.4'
H H 0.0000 0.0000 'International Tables Vol C Tables 4.2.6.8 and 6.1.1.4'
N N 0.0061 0.0033 'International Tables Vol C Tables 4.2.6.8 and 6.1.1.4'
P P 0.1023 0.0942 'International Tables Vol C Tables 4.2.6.8 and 6.1.1.4'
O O 0.0106 0.0060 'International Tables Vol C Tables 4.2.6.8 and 6.1.1.4'

loop_
_geom_angle_atom_site_label_1
_geom_angle_atom_site_label_2
_geom_angle_atom_site_label_3
_geom_angle
_geom_angle_site_symmetry_1
_geom_angle_site_symmetry_3
O2 P N 115.4(2) . .
O2 P O1 116.48(10) . .
N P O1 100.67(11) . .
O2 P O1 116.48(10) . 7_565
N P O1 100.67(11) . 7_565
O1 P O1 104.84(14) . 7_565
C1 O1 P 124.00(15) . .
C13 N C13 36.1(6) . 7_565
C13 N C14 115.7(5) . .
C13 N C14 106.5(5) 7_565 .
C13 N C14 106.5(5) . 7_565
C13 N C14 115.7(5) 7_565 7_565
C14 N C14 27.9(11) . 7_565
C13 N P 122.5(4) . .
C13 N P 122.5(4) 7_565 .
C14 N P 121.7(4) . .
C14 N P 121.7(4) 7_565 .
C2 C1 O1 117.0(2) . .
C2 C1 C6 122.5(3) . .
O1 C1 C6 120.3(2) . .
C3 C2 C1 118.6(3) . .
C3 C2 C7 119.8(3) . .
C1 C2 C7 121.5(3) . .
C4 C3 C2 121.7(3) . .
C4 C3 H3 119.2 . .
C2 C3 H3 119.2 . .
C3 C4 C5 117.6(3) . .
C3 C4 C8 121.2(3) . .
C5 C4 C8 121.2(3) . .
C4 C5 C6 124.6(3) . .
C4 C5 H5 117.7 . .
C6 C5 H5 117.7 . .
C5 C6 C1 114.9(3) . .
C5 C6 C9 120.9(3) . .
C1 C6 C9 124.2(3) . .
C2 C7 C2 112.5(3) . 7_565
C2 C7 H7A 109.1 . .
C2 C7 H7A 109.1 7_565 .
C2 C7 H7B 109.1 . .
C2 C7 H7B 109.1 7_565 .
H7A C7 H7B 107.8 . .
C4 C8 H8A 109.5 . .
C4 C8 H8B 109.5 . .
H8A C8 H8B 109.5 . .
C4 C8 H8C 109.5 . .
H8A C8 H8C 109.5 . .
H8B C8 H8C 109.5 . .
C11 C9 C12 110.9(3) . .
C11 C9 C6 111.0(2) . .
C12 C9 C6 111.0(3) . .
C11 C9 C10 106.1(3) . .
C12 C9 C10 106.3(3) . .
C6 C9 C10 111.5(3) . .
C9 C10 H10A 109.5 . .
C9 C10 H10B 109.5 . .
H10A C10 H10B 109.5 . .
C9 C10 H10C 109.5 . .
H10A C10 H10C 109.5 . .
H10B C10 H10C 109.5 . .
C9 C11 H11A 109.5 . .
C9 C11 H11B 109.5 . .
H11A C11 H11B 109.5 . .
C9 C11 H11C 109.5 . .
H11A C11 H11C 109.5 . .
H11B C11 H11C 109.5 . .
C9 C12 H12A 109.5 . .
C9 C12 H12B 109.5 . .
H12A C12 H12B 109.5 . .
C9 C12 H12C 109.5 . .
H12A C12 H12C 109.5 . .
H12B C12 H12C 109.5 . .
N C13 H13A 109.5 . .
N C13 H13B 109.5 . .
N C13 H13C 109.5 . .
N C14 H14A 109.5 . .
N C14 H14B 109.5 . .
N C14 H14C 109.5 . .

loop_
_geom_bond_atom_site_label_1
_geom_bond_atom_site_label_2
_geom_bond_distance
_geom_bond_site_symmetry_2
P O2 1.402(4) .
P N 1.608(3) .
P O1 1.6146(18) .
P O1 1.6146(18) 7_565
O1 C1 1.401(3) .
N C13 1.396(7) .
N C13 1.396(7) 7_565
N C14 1.485(8) .
N C14 1.485(8) 7_565
C1 C2 1.383(4) .
C1 C6 1.408(4) .
C2 C3 1.379(4) .
C2 C7 1.515(3) .
C3 C4 1.373(4) .
C3 H3 0.9300 .
C4 C5 1.377(4) .
C4 C8 1.513(5) .
C5 C6 1.385(4) .
C5 H5 0.9300 .
C6 C9 1.535(4) .
C7 C2 1.515(3) 7_565
C7 H7A 0.9700 .
C7 H7B 0.9700 .
C8 H8A 0.9600 .
C8 H8B 0.9600 .
C8 H8C 0.9600 .
C9 C11 1.515(4) .
C9 C12 1.519(5) .
C9 C10 1.539(4) .
C10 H10A 0.9600 .
C10 H10B 0.9600 .
C10 H10C 0.9600 .
C11 H11A 0.9600 .
C11 H11B 0.9600 .
C11 H11C 0.9600 .
C12 H12A 0.9600 .
C12 H12B 0.9600 .
C12 H12C 0.9600 .
C13 H13A 0.9600 .
C13 H13B 0.9600 .
C13 H13C 0.9600 .
C14 H14A 0.9600 .
C14 H14B 0.9600 .
C14 H14C 0.9600 .
